data_7054983
loop_
_publ_author_name
'Li, Qiang'
'Zhang, Jin'
'Wang, Longsheng'
'Hao, Jian'
'Yin, Panchao'
'Wei, Yongge'

_publ_section_title
;
 Nucleophilic substitution reaction for rational post-functionalization of
 polyoxometalates
;
_journal_issue 2
_journal_name_full 'New J. Chem.'
_journal_page_first 906
_journal_paper_doi 10.1039/C5NJ01090J
_journal_volume 40
_journal_year 2016
_chemical_formula_moiety ' (O2 N O C3 H6 N Mo6 O18), (C3 H6 N Mo6 O18), 4(C16 H36 N)'
_chemical_formula_sum 'C35 H78 Cl0.5 Mo6 N3.5 O19.5'
_chemical_formula_weight 1453.37
_space_group_crystal_system orthorhombic
_space_group_IT_number 61
_space_group_name_Hall '-P 2ac 2ab'
_space_group_name_H-M_alt 'P b c a'
_symmetry_space_group_name_Hall '-P 2ac 2ab'
_symmetry_space_group_name_H-M 'P b c a'
_atom_sites_solution_hydrogens geom
_atom_sites_solution_primary direct
_atom_sites_solution_secondary difmap
_audit_creation_method SHELXL-2014/7
_audit_update_record
;
2015-06-14 deposited with the CCDC.
2015-07-06 downloaded from the CCDC.
;
_cell_angle_alpha 90
_cell_angle_beta 90
_cell_angle_gamma 90
_cell_formula_units_Z 8
_cell_length_a 16.779(3)
_cell_length_b 20.069(4)
_cell_length_c 31.884(6)
_cell_measurement_reflns_used 74311
_cell_measurement_temperature 296(2)
_cell_measurement_theta_max 27.64
_cell_measurement_theta_min 3.00
_cell_volume 10737(4)
_computing_cell_refinement 'Rigaku RAPID AUTO Ver2.30'
_computing_data_collection 'Rigaku RAPID AUTO Ver2.30'
_computing_data_reduction 'Rigaku RAPID AUTO Ver2.30'
_computing_molecular_graphics 'Bruker SHELXTL'
_computing_publication_material 'Bruker SHELXTL'
_computing_structure_refinement 'SHELXL-2014/7 (Sheldrick, 2014)'
_computing_structure_solution 'SHELXS-97 (Sheldrick, 1990)'
_diffrn_ambient_temperature 296(2)
_diffrn_detector_area_resol_mean '100x100 micron'
_diffrn_measured_fraction_theta_full 0.997
_diffrn_measured_fraction_theta_max 0.997
_diffrn_measurement_device_type 'Rigaku RAXIS-RAPID'
_diffrn_measurement_method Oscillation
_diffrn_radiation_type MoK\a
_diffrn_radiation_wavelength 0.71073
_diffrn_reflns_av_R_equivalents 0.0542
_diffrn_reflns_av_unetI/netI 0.0360
_diffrn_reflns_laue_measured_fraction_full 0.997
_diffrn_reflns_laue_measured_fraction_max 0.997
_diffrn_reflns_limit_h_max 19
_diffrn_reflns_limit_h_min -20
_diffrn_reflns_limit_k_max 24
_diffrn_reflns_limit_k_min -24
_diffrn_reflns_limit_l_max 39
_diffrn_reflns_limit_l_min -39
_diffrn_reflns_number 81646
_diffrn_reflns_point_group_measured_fraction_full 0.997
_diffrn_reflns_point_group_measured_fraction_max 0.997
_diffrn_reflns_theta_full 25.242
_diffrn_reflns_theta_max 26.000
_diffrn_reflns_theta_min 3.006
_diffrn_source 'fine-focus sealed tube'
_exptl_absorpt_coefficient_mu 1.452
_exptl_absorpt_correction_T_max 0.647
_exptl_absorpt_correction_T_min 0.503
_exptl_absorpt_correction_type multi-scan
_exptl_absorpt_process_details
;
(SADABS, Sheldrick 1996)
;
_exptl_crystal_colour yellow
_exptl_crystal_density_diffrn 1.798
_exptl_crystal_density_method 'not measured'
_exptl_crystal_description block
_exptl_crystal_F_000 5832
_exptl_crystal_size_max 0.500
_exptl_crystal_size_mid 0.400
_exptl_crystal_size_min 0.300
_refine_diff_density_max 1.391
_refine_diff_density_min -1.024
_refine_diff_density_rms 0.096
_refine_ls_extinction_method none
_refine_ls_goodness_of_fit_ref 1.051
_refine_ls_hydrogen_treatment constr
_refine_ls_matrix_type full
_refine_ls_number_parameters 781
_refine_ls_number_reflns 10533
_refine_ls_number_restraints 361
_refine_ls_restrained_S_all 1.045
_refine_ls_R_factor_all 0.0680
_refine_ls_R_factor_gt 0.0583
_refine_ls_shift/su_max 0.001
_refine_ls_shift/su_mean 0.000
_refine_ls_structure_factor_coef Fsqd
_refine_ls_weighting_details 'w=1/[\s^2^(Fo^2^)+(0.0481P)^2^+36.4390P] where P=(Fo^2^+2Fc^2^)/3'
_refine_ls_weighting_scheme calc
_refine_ls_wR_factor_gt 0.1299
_refine_ls_wR_factor_ref 0.1343
_reflns_Friedel_coverage 0.000
_reflns_number_gt 8540
_reflns_number_total 10533
_reflns_threshold_expression 'I > 2\s(I)'
_cod_data_source_file c5nj01090j2.cif
_cod_data_source_block Compound-3
_cod_depositor_comments 'Adding full bibliography for 7054981--7054983.cif.'
_cod_original_formula_sum 'C35 H78 Cl0.50 Mo6 N3.50 O19.50'
_cod_database_code 7054983
_shelx_shelxl_version_number 2014/7
_shelx_space_group_comment
;
The symmetry employed for this shelxl refinement is uniquely defined
by the following loop, which should always be used as a source of
symmetry information in preference to the above space-group names.
They are only intended as comments.
;
_shelx_estimated_absorpt_t_min 0.530
_shelx_estimated_absorpt_t_max 0.670

loop_
_space_group_symop_operation_xyz
'x, y, z'
'-x+1/2, -y, z+1/2'
'-x, y+1/2, -z+1/2'
'x+1/2, -y+1/2, -z'
'-x, -y, -z'
'x-1/2, y, -z-1/2'
'x, -y-1/2, z-1/2'
'-x-1/2, y-1/2, z'

loop_
_atom_site_label
_atom_site_type_symbol
_atom_site_fract_x
_atom_site_fract_y
_atom_site_fract_z
_atom_site_U_iso_or_equiv
_atom_site_adp_type
_atom_site_occupancy
_atom_site_site_symmetry_order
_atom_site_calc_flag
_atom_site_refinement_flags_posn
_atom_site_refinement_flags_adp
_atom_site_refinement_flags_occupancy
_atom_site_disorder_assembly
_atom_site_disorder_group
Mo1 Mo 0.01647(3) 0.69182(3) 0.17320(2) 0.06420(17) Uani 1 1 d . . . . .
Mo2 Mo -0.13592(3) 0.59806(3) 0.19334(2) 0.05431(14) Uani 1 1 d . . . . .
Mo3 Mo -0.05813(4) 0.60144(3) 0.09886(2) 0.06200(16) Uani 1 1 d . . . . .
Mo4 Mo -0.15377(3) 0.76114(3) 0.19177(2) 0.05469(15) Uani 1 1 d . . . . .
Mo5 Mo -0.07685(4) 0.76534(3) 0.09721(2) 0.06320(17) Uani 1 1 d . . . . .
Mo6 Mo -0.23236(3) 0.67079(3) 0.11631(2) 0.05766(15) Uani 1 1 d . . . . .
O1 O -0.1049(2) 0.68165(17) 0.14544(11) 0.0437(8) Uani 1 1 d . . . . .
O2 O -0.1585(3) 0.5391(2) 0.22877(15) 0.0798(14) Uani 1 1 d . . . . .
O3 O -0.0258(4) 0.5433(3) 0.06524(17) 0.0899(16) Uani 1 1 d . . . . .
O4 O -0.1880(3) 0.8191(2) 0.22518(17) 0.0824(15) Uani 1 1 d . . . . .
O5 O -0.0574(4) 0.8241(3) 0.06166(19) 0.104(2) Uani 1 1 d . . . . .
O6 O -0.3251(3) 0.6635(3) 0.09676(18) 0.0872(16) Uani 1 1 d . . . . .
O7 O -0.0288(3) 0.6224(2) 0.20766(14) 0.0655(11) Uani 1 1 d . . . . .
O8 O 0.0340(2) 0.6247(2) 0.12983(16) 0.0700(12) Uani 1 1 d . . . . .
O9 O -0.0434(3) 0.7563(2) 0.20512(14) 0.0649(11) Uani 1 1 d . . . . .
O10 O 0.0187(2) 0.7575(2) 0.12788(15) 0.0684(12) Uani 1 1 d . . . . .
O11 O -0.0914(2) 0.5504(2) 0.14687(14) 0.0601(10) Uani 1 1 d . . . . .
O12 O -0.1675(3) 0.6796(2) 0.22169(13) 0.0613(11) Uani 1 1 d . . . . .
O13 O -0.0468(3) 0.6830(2) 0.06854(14) 0.0722(13) Uani 1 1 d . . . . .
O14 O -0.1220(3) 0.81320(19) 0.14299(15) 0.0620(11) Uani 1 1 d . . . . .
O15 O -0.2314(2) 0.6063(2) 0.16158(14) 0.0580(10) Uani 1 1 d . . . . .
O16 O -0.1708(3) 0.6079(2) 0.08580(14) 0.0658(11) Uani 1 1 d . . . . .
O17 O -0.2453(2) 0.7362(2) 0.15998(15) 0.0629(11) Uani 1 1 d . . . . .
O18 O -0.1860(3) 0.7388(2) 0.08352(14) 0.0718(13) Uani 1 1 d . . . . .
N1 N 0.1099(3) 0.6993(3) 0.1941(2) 0.089(2) Uani 1 1 d D . . . .
N3 N 0.6133(4) -0.1633(3) 0.02967(17) 0.0799(18) Uani 1 1 d D U . . .
N4 N -0.0682(3) 1.0144(3) 0.19669(18) 0.0703(15) Uani 1 1 d D . . . .
C111 C 0.6212(10) -0.0949(7) 0.0090(6) 0.088(5) Uani 0.69(2) 1 d D . P A 1
H11D H 0.5977 -0.0981 -0.0187 0.106 Uiso 0.69(2) 1 calc R U P A 1
H11E H 0.5886 -0.0641 0.0249 0.106 Uiso 0.69(2) 1 calc R U P A 1
C112 C 0.7024(12) -0.0634(12) 0.0039(10) 0.137(8) Uani 0.69(2) 1 d . U P A 1
H11A H 0.7200 -0.0483 0.0313 0.165 Uiso 0.69(2) 1 calc R U P A 1
H11B H 0.7393 -0.0977 -0.0051 0.165 Uiso 0.69(2) 1 calc R U P A 1
C113 C 0.7092(13) -0.0080(12) -0.0249(12) 0.25(2) Uani 0.69(2) 1 d D U P A 1
H11C H 0.7117 -0.0265 -0.0529 0.297 Uiso 0.69(2) 1 calc R U P A 1
H11F H 0.7603 0.0131 -0.0196 0.297 Uiso 0.69(2) 1 calc R U P A 1
C114 C 0.6467(13) 0.0469(11) -0.0255(7) 0.151(8) Uani 0.69(2) 1 d D . P A 1
H11G H 0.6606 0.0793 -0.0464 0.226 Uiso 0.69(2) 1 calc R U P A 1
H11H H 0.5956 0.0280 -0.0321 0.226 Uiso 0.69(2) 1 calc R U P A 1
H11I H 0.6445 0.0679 0.0015 0.226 Uiso 0.69(2) 1 calc R U P A 1
C121 C 0.6404(8) -0.1597(8) 0.0752(3) 0.071(3) Uani 0.754(16) 1 d D . P A 1
H12D H 0.6413 -0.2046 0.0864 0.085 Uiso 0.754(16) 1 calc R U P A 1
H12E H 0.6947 -0.1431 0.0757 0.085 Uiso 0.754(16) 1 calc R U P A 1
C122 C 0.5914(6) -0.1174(5) 0.1037(3) 0.066(3) Uani 0.754(16) 1 d . . P A 1
H12F H 0.5377 -0.1352 0.1052 0.079 Uiso 0.754(16) 1 calc R U P A 1
H12G H 0.5883 -0.0726 0.0925 0.079 Uiso 0.754(16) 1 calc R U P A 1
C123 C 0.6274(6) -0.1153(5) 0.1476(3) 0.069(3) Uani 0.754(16) 1 d D . P A 1
H12H H 0.5915 -0.0909 0.1658 0.083 Uiso 0.754(16) 1 calc R U P A 1
H12I H 0.6311 -0.1605 0.1582 0.083 Uiso 0.754(16) 1 calc R U P A 1
C124 C 0.7089(6) -0.0835(6) 0.1499(4) 0.076(4) Uani 0.754(16) 1 d D . P A 1
H12A H 0.7273 -0.0841 0.1784 0.114 Uiso 0.754(16) 1 calc R U P A 1
H12B H 0.7454 -0.1080 0.1325 0.114 Uiso 0.754(16) 1 calc R U P A 1
H12C H 0.7057 -0.0383 0.1402 0.114 Uiso 0.754(16) 1 calc R U P A 1
C131 C 0.5271(4) -0.1867(5) 0.0296(3) 0.094(3) Uani 1 1 d D . . B 1
H13D H 0.4963 -0.1560 0.0466 0.113 Uiso 1 1 calc DR U . B 1
H13E H 0.5071 -0.1835 0.0011 0.113 Uiso 1 1 calc R U . B 1
C132 C 0.5116(6) -0.2551(6) 0.0450(4) 0.117(3) Uani 1 1 d . . . B 1
H13F H 0.5323 -0.2603 0.0732 0.140 Uiso 1 1 calc R U . B 1
H13G H 0.5373 -0.2875 0.0270 0.140 Uiso 1 1 calc R U . B 1
C133 C 0.4214(7) -0.2654(7) 0.0447(4) 0.147(5) Uani 1 1 d D . . B 1
H13H H 0.3973 -0.2379 0.0663 0.177 Uiso 1 1 calc R U . B 1
H13I H 0.4001 -0.2515 0.0178 0.177 Uiso 1 1 calc R U . B 1
C134 C 0.4003(9) -0.3380(7) 0.0525(6) 0.203(7) Uani 1 1 d D . . B 1
H13A H 0.3434 -0.3432 0.0521 0.305 Uiso 1 1 calc R U . B 1
H13B H 0.4234 -0.3652 0.0309 0.305 Uiso 1 1 calc R U . B 1
H13C H 0.4206 -0.3516 0.0793 0.305 Uiso 1 1 calc R U . B 1
C141 C 0.6666(10) -0.2132(10) 0.0069(9) 0.073(6) Uani 0.53(2) 1 d D . P A 1
H14D H 0.7218 -0.1992 0.0093 0.087 Uiso 0.53(2) 1 calc R U P A 1
H14E H 0.6616 -0.2566 0.0200 0.087 Uiso 0.53(2) 1 calc R U P A 1
C142 C 0.6446(16) -0.2184(11) -0.0385(8) 0.084(6) Uani 0.53(2) 1 d . . P A 1
H14F H 0.6569 -0.1768 -0.0525 0.101 Uiso 0.53(2) 1 calc R U P A 1
H14G H 0.5877 -0.2261 -0.0409 0.101 Uiso 0.53(2) 1 calc R U P A 1
C143 C 0.6899(13) -0.2757(11) -0.0601(7) 0.118(10) Uani 0.53(2) 1 d D . P A 1
H14H H 0.6859 -0.2714 -0.0903 0.142 Uiso 0.53(2) 1 calc R U P A 1
H14I H 0.7458 -0.2743 -0.0524 0.142 Uiso 0.53(2) 1 calc R U P A 1
C144 C 0.6529(17) -0.3421(10) -0.0459(10) 0.149(13) Uani 0.53(2) 1 d D . P A 1
H14A H 0.6805 -0.3784 -0.0591 0.224 Uiso 0.53(2) 1 calc R U P A 1
H14B H 0.6574 -0.3461 -0.0160 0.224 Uiso 0.53(2) 1 calc R U P A 1
H14C H 0.5977 -0.3432 -0.0537 0.224 Uiso 0.53(2) 1 calc R U P A 1
C211 C -0.1075(4) 0.9971(4) 0.1550(2) 0.079(2) Uani 1 1 d D . . C 1
H21D H -0.1139 0.9491 0.1540 0.095 Uiso 1 1 calc R U . C 1
H21E H -0.1605 1.0163 0.1551 0.095 Uiso 1 1 calc R U . C 1
C212 C -0.0677(6) 1.0180(5) 0.1157(3) 0.099(3) Uani 1 1 d . . . C 1
H21F H -0.0145 0.9992 0.1143 0.119 Uiso 1 1 calc R U . C 1
H21G H -0.0633 1.0661 0.1147 0.119 Uiso 1 1 calc R U . C 1
C213 C -0.1181(6) 0.9928(5) 0.0784(3) 0.116(3) Uani 1 1 d D . . C 1
H21H H -0.1235 0.9448 0.0798 0.139 Uiso 1 1 calc R U . C 1
H21I H -0.1710 1.0124 0.0795 0.139 Uiso 1 1 calc R U . C 1
C214 C -0.0771(8) 1.0126(9) 0.0383(3) 0.192(7) Uani 1 1 d D . . C 1
H21A H -0.1078 0.9974 0.0148 0.288 Uiso 1 1 calc R U . C 1
H21B H -0.0723 1.0603 0.0371 0.288 Uiso 1 1 calc R U . C 1
H21C H -0.0250 0.9929 0.0374 0.288 Uiso 1 1 calc R U . C 1
C221 C -0.0720(5) 1.0904(3) 0.2042(2) 0.081(2) Uani 1 1 d D U . D 1
H22D H -0.1230 1.1061 0.1938 0.098 Uiso 1 1 calc R U . D 1
H22E H -0.0717 1.0978 0.2343 0.098 Uiso 1 1 calc R U . D 1
C222 C -0.0101(5) 1.1323(4) 0.1858(3) 0.088(2) Uani 1 1 d . U . D 1
H22F H -0.0055 1.1234 0.1560 0.106 Uiso 1 1 calc R U . D 1
H22G H 0.0409 1.1230 0.1989 0.106 Uiso 1 1 calc R U . D 1
C223 C -0.0337(6) 1.2066(4) 0.1931(3) 0.102(3) Uani 1 1 d . U . D 1
H22H H -0.0820 1.2165 0.1776 0.123 Uiso 1 1 calc R U . D 1
H22I H -0.0445 1.2137 0.2226 0.123 Uiso 1 1 calc R U . D 1
C224 C 0.0314(7) 1.2525(5) 0.1793(4) 0.130(4) Uani 1 1 d . U . D 1
H22A H 0.0154 1.2978 0.1840 0.195 Uiso 1 1 calc R U . D 1
H22B H 0.0789 1.2432 0.1949 0.195 Uiso 1 1 calc R U . D 1
H22C H 0.0415 1.2460 0.1499 0.195 Uiso 1 1 calc R U . D 1
C231 C -0.1192(4) 0.9825(4) 0.2302(2) 0.078(2) Uani 1 1 d D . . E 1
H23D H -0.1702 1.0051 0.2305 0.093 Uiso 1 1 calc R U . E 1
H23E H -0.1290 0.9366 0.2220 0.093 Uiso 1 1 calc R U . E 1
C232 C -0.0867(5) 0.9824(4) 0.2741(3) 0.089(2) Uani 1 1 d . . . E 1
H23F H -0.0791 1.0279 0.2835 0.107 Uiso 1 1 calc R U . E 1
H23G H -0.0352 0.9603 0.2745 0.107 Uiso 1 1 calc DR U . E 1
C233 C -0.1430(6) 0.9468(5) 0.3039(3) 0.107(3) Uani 1 1 d . . . E 1
H23H H -0.1948 0.9682 0.3025 0.128 Uiso 1 1 calc R U . E 1
H23I H -0.1494 0.9011 0.2946 0.128 Uiso 1 1 calc R U . E 1
C234 C -0.1152(7) 0.9467(6) 0.3483(3) 0.132(4) Uani 1 1 d . . . E 1
H23A H -0.1532 0.9235 0.3654 0.197 Uiso 1 1 calc R U . E 1
H23B H -0.0645 0.9247 0.3501 0.197 Uiso 1 1 calc R U . E 1
H23C H -0.1099 0.9917 0.3580 0.197 Uiso 1 1 calc R U . E 1
C241 C 0.0178(8) 0.9907(10) 0.1963(11) 0.058(5) Uani 0.59(2) 1 d D . P C 1
H24D H 0.0411 0.9990 0.2236 0.070 Uiso 0.59(2) 1 calc R U P C 1
H24E H 0.0473 1.0167 0.1759 0.070 Uiso 0.59(2) 1 calc R U P C 1
C242 C 0.0269(11) 0.9163(8) 0.1858(7) 0.082(6) Uani 0.59(2) 1 d . U P C 1
H24F H 0.0109 0.9086 0.1569 0.099 Uiso 0.59(2) 1 calc R U P C 1
H24G H -0.0076 0.8902 0.2038 0.099 Uiso 0.59(2) 1 calc R U P C 1
C243 C 0.1142(13) 0.8937(12) 0.1918(5) 0.091(6) Uani 0.59(2) 1 d D U P C 1
H24H H 0.1249 0.8551 0.1744 0.110 Uiso 0.59(2) 1 calc R U P C 1
H24I H 0.1500 0.9292 0.1833 0.110 Uiso 0.59(2) 1 calc R U P C 1
C244 C 0.1290(11) 0.8763(9) 0.2377(5) 0.122(8) Uani 0.59(2) 1 d D . P C 1
H24A H 0.1833 0.8623 0.2412 0.184 Uiso 0.59(2) 1 calc R U P C 1
H24B H 0.1190 0.9147 0.2548 0.184 Uiso 0.59(2) 1 calc R U P C 1
H24C H 0.0939 0.8408 0.2459 0.184 Uiso 0.59(2) 1 calc R U P C 1
C115 C 0.597(2) -0.100(2) 0.0051(19) 0.117(12) Uani 0.31(2) 1 d D U P A 2
H11J H 0.5843 -0.1102 -0.0238 0.141 Uiso 0.31(2) 1 calc R U P A 2
H11K H 0.5523 -0.0759 0.0173 0.141 Uiso 0.31(2) 1 calc DR U P A 2
C116 C 0.671(3) -0.057(2) 0.0070(17) 0.125(11) Uani 0.31(2) 1 d D U P A 2
H11L H 0.7183 -0.0830 0.0009 0.149 Uiso 0.31(2) 1 calc R U P A 2
H11M H 0.6771 -0.0368 0.0345 0.149 Uiso 0.31(2) 1 calc R U P A 2
C117 C 0.659(3) -0.003(2) -0.0262(14) 0.135(12) Uani 0.31(2) 1 d D U P A 2
H11N H 0.6705 -0.0213 -0.0538 0.162 Uiso 0.31(2) 1 calc R U P A 2
H11O H 0.6044 0.0122 -0.0258 0.162 Uiso 0.31(2) 1 calc R U P A 2
C118 C 0.715(3) 0.0536(19) -0.0168(14) 0.144(14) Uani 0.31(2) 1 d D U P A 2
H11P H 0.7079 0.0879 -0.0375 0.216 Uiso 0.31(2) 1 calc R U P A 2
H11Q H 0.7030 0.0713 0.0105 0.216 Uiso 0.31(2) 1 calc R U P A 2
H11R H 0.7688 0.0380 -0.0174 0.216 Uiso 0.31(2) 1 calc R U P A 2
C125 C 0.663(4) -0.151(3) 0.0696(14) 0.112(15) Uani 0.246(16) 1 d D U P A 2
H12J H 0.6586 -0.1902 0.0872 0.134 Uiso 0.246(16) 1 calc R U P A 2
H12K H 0.7181 -0.1466 0.0614 0.134 Uiso 0.246(16) 1 calc R U P A 2
C126 C 0.641(3) -0.091(2) 0.0961(10) 0.121(14) Uani 0.246(16) 1 d D U P A 2
H12L H 0.5847 -0.0922 0.1029 0.145 Uiso 0.246(16) 1 calc R U P A 2
H12M H 0.6513 -0.0503 0.0804 0.145 Uiso 0.246(16) 1 calc R U P A 2
C127 C 0.690(2) -0.090(3) 0.1363(10) 0.114(14) Uani 0.246(16) 1 d D U P A 2
H12N H 0.7379 -0.1164 0.1322 0.137 Uiso 0.246(16) 1 calc R U P A 2
H12O H 0.7052 -0.0452 0.1430 0.137 Uiso 0.246(16) 1 calc R U P A 2
C128 C 0.643(3) -0.119(2) 0.1721(12) 0.124(16) Uani 0.246(16) 1 d D U P A 2
H12P H 0.6743 -0.1185 0.1972 0.185 Uiso 0.246(16) 1 calc R U P A 2
H12Q H 0.5953 -0.0931 0.1764 0.185 Uiso 0.246(16) 1 calc R U P A 2
H12R H 0.6279 -0.1643 0.1657 0.185 Uiso 0.246(16) 1 calc R U P A 2
C145 C 0.665(2) -0.2173(19) 0.0094(12) 0.125(11) Uani 0.47(2) 1 d D U P A 2
H14J H 0.7196 -0.2010 0.0097 0.150 Uiso 0.47(2) 1 calc R U P A 2
H14K H 0.6635 -0.2558 0.0278 0.150 Uiso 0.47(2) 1 calc R U P A 2
C146 C 0.649(2) -0.2419(18) -0.0345(10) 0.129(10) Uani 0.47(2) 1 d D U P A 2
H14L H 0.6626 -0.2078 -0.0548 0.155 Uiso 0.47(2) 1 calc R U P A 2
H14M H 0.5924 -0.2521 -0.0376 0.155 Uiso 0.47(2) 1 calc R U P A 2
C147 C 0.698(2) -0.304(2) -0.0423(7) 0.138(10) Uani 0.47(2) 1 d D U P A 2
H14N H 0.7537 -0.2949 -0.0368 0.166 Uiso 0.47(2) 1 calc R U P A 2
H14O H 0.6808 -0.3394 -0.0235 0.166 Uiso 0.47(2) 1 calc R U P A 2
C148 C 0.687(2) -0.3261(17) -0.0872(7) 0.174(13) Uani 0.47(2) 1 d D U P A 2
H14P H 0.7186 -0.3655 -0.0921 0.262 Uiso 0.47(2) 1 calc R U P A 2
H14Q H 0.6322 -0.3357 -0.0923 0.262 Uiso 0.47(2) 1 calc R U P A 2
H14R H 0.7048 -0.2913 -0.1056 0.262 Uiso 0.47(2) 1 calc R U P A 2
C245 C 0.0138(13) 0.9821(16) 0.200(2) 0.091(11) Uani 0.41(2) 1 d D U P C 2
H24J H 0.0451 0.9960 0.1763 0.109 Uiso 0.41(2) 1 calc R U P C 2
H24K H 0.0396 1.0000 0.2251 0.109 Uiso 0.41(2) 1 calc R U P C 2
C246 C 0.0174(16) 0.9071(14) 0.2029(9) 0.098(9) Uani 0.41(2) 1 d D U P C 2
H24L H -0.0044 0.8878 0.1775 0.117 Uiso 0.41(2) 1 calc R U P C 2
H24M H -0.0143 0.8917 0.2264 0.117 Uiso 0.41(2) 1 calc DR U P C 2
C247 C 0.1030(17) 0.8850(18) 0.2084(11) 0.116(10) Uani 0.41(2) 1 d D U P C 2
H24N H 0.1294 0.9133 0.2287 0.139 Uiso 0.41(2) 1 calc R U P C 2
H24O H 0.1045 0.8395 0.2188 0.139 Uiso 0.41(2) 1 calc R U P C 2
C248 C 0.1457(16) 0.8890(17) 0.1668(11) 0.165(13) Uani 0.41(2) 1 d D U P C 2
H24P H 0.2000 0.8750 0.1702 0.247 Uiso 0.41(2) 1 calc R U P C 2
H24Q H 0.1196 0.8605 0.1469 0.247 Uiso 0.41(2) 1 calc R U P C 2
H24R H 0.1445 0.9342 0.1568 0.247 Uiso 0.41(2) 1 calc R U P C 2
C1 C 0.1882(7) 0.7140(16) 0.2133(8) 0.136(6) Uani 0.5 1 d D U P F 1
H1A H 0.1940 0.6904 0.2397 0.163 Uiso 0.5 1 calc R U P F 1
H1B H 0.1938 0.7614 0.2185 0.163 Uiso 0.5 1 calc R U P F 1
C2 C 0.2503(11) 0.6905(12) 0.1820(7) 0.140(5) Uani 0.5 1 d D U P F 1
H2A H 0.3036 0.6991 0.1925 0.168 Uiso 0.5 1 calc R U P F 1
H2B H 0.2440 0.7137 0.1555 0.168 Uiso 0.5 1 calc R U P F 1
C3 C 0.2373(14) 0.6160(12) 0.1761(9) 0.161(6) Uani 0.5 1 d D U P F 1
H3A H 0.2190 0.5978 0.2025 0.193 Uiso 0.5 1 calc R U P F 1
H3B H 0.1947 0.6100 0.1559 0.193 Uiso 0.5 1 calc R U P F 1
O19 O 0.3037(13) 0.5774(15) 0.1625(6) 0.172(5) Uani 0.5 1 d D U P F 1
N2 N 0.297(3) 0.556(3) 0.1193(9) 0.184(7) Uani 0.5 1 d D U P F 1
O20 O 0.3497(14) 0.5201(15) 0.1046(7) 0.219(9) Uani 0.5 1 d D U P F 1
O21 O 0.2427(14) 0.5867(14) 0.1010(8) 0.218(8) Uani 0.5 1 d D U P F 1
C1B C 0.1936(7) 0.6981(17) 0.2087(7) 0.131(5) Uani 0.5 1 d D U P F 2
H1B1 H 0.1929 0.6968 0.2391 0.157 Uiso 0.5 1 calc R U P F 2
H1B2 H 0.2180 0.7400 0.2006 0.157 Uiso 0.5 1 calc R U P F 2
C2B C 0.2476(16) 0.6422(13) 0.1936(6) 0.154(5) Uani 0.5 1 d D U P F 2
H2B1 H 0.3004 0.6470 0.2056 0.185 Uiso 0.5 1 calc R U P F 2
H2B2 H 0.2262 0.5993 0.2021 0.185 Uiso 0.5 1 calc R U P F 2
C3B C 0.2517(16) 0.6464(11) 0.1461(6) 0.167(5) Uani 0.5 1 d D U P F 2
H3B1 H 0.2819 0.6849 0.1369 0.200 Uiso 0.5 1 calc R U P F 2
H3B2 H 0.1991 0.6472 0.1335 0.200 Uiso 0.5 1 calc R U P F 2
Cl Cl 0.3029(10) 0.5703(10) 0.1355(4) 0.224(5) Uani 0.5 1 d D U P F 2

loop_
_atom_site_aniso_label
_atom_site_aniso_U_11
_atom_site_aniso_U_22
_atom_site_aniso_U_33
_atom_site_aniso_U_23
_atom_site_aniso_U_13
_atom_site_aniso_U_12
Mo1 0.0356(3) 0.0667(4) 0.0903(4) -0.0012(3) -0.0099(3) -0.0010(2)
Mo2 0.0546(3) 0.0453(3) 0.0630(3) 0.0119(2) 0.0009(2) 0.0004(2)
Mo3 0.0625(3) 0.0530(3) 0.0705(4) -0.0065(3) 0.0157(3) 0.0030(3)
Mo4 0.0505(3) 0.0453(3) 0.0683(3) -0.0050(2) 0.0054(2) 0.0017(2)
Mo5 0.0676(4) 0.0525(3) 0.0696(4) 0.0138(3) 0.0121(3) -0.0058(3)
Mo6 0.0439(3) 0.0566(3) 0.0725(3) 0.0048(3) -0.0135(2) -0.0017(2)
O1 0.0387(19) 0.0408(19) 0.052(2) 0.0064(16) 0.0014(15) 0.0002(15)
O2 0.100(4) 0.057(3) 0.082(3) 0.029(2) 0.005(3) -0.004(3)
O3 0.107(4) 0.067(3) 0.096(4) -0.019(3) 0.032(3) 0.004(3)
O4 0.085(4) 0.061(3) 0.101(4) -0.024(3) 0.016(3) 0.006(3)
O5 0.137(6) 0.074(4) 0.102(4) 0.033(3) 0.025(4) -0.012(3)
O6 0.057(3) 0.087(4) 0.117(4) 0.002(3) -0.038(3) -0.004(3)
O7 0.055(3) 0.064(3) 0.078(3) 0.012(2) -0.014(2) 0.008(2)
O8 0.040(2) 0.068(3) 0.102(3) -0.010(3) 0.010(2) 0.005(2)
O9 0.055(3) 0.059(3) 0.080(3) -0.010(2) -0.009(2) -0.002(2)
O10 0.046(2) 0.062(3) 0.098(3) 0.003(2) 0.012(2) -0.013(2)
O11 0.057(3) 0.042(2) 0.081(3) 0.002(2) 0.001(2) 0.0015(18)
O12 0.065(3) 0.057(2) 0.062(2) 0.004(2) 0.012(2) 0.001(2)
O13 0.083(3) 0.073(3) 0.060(3) 0.006(2) 0.022(2) -0.006(3)
O14 0.058(3) 0.039(2) 0.089(3) 0.007(2) 0.002(2) 0.0013(18)
O15 0.041(2) 0.052(2) 0.081(3) 0.005(2) 0.0032(19) -0.0053(18)
O16 0.066(3) 0.065(3) 0.067(3) -0.007(2) -0.004(2) -0.005(2)
O17 0.042(2) 0.053(2) 0.094(3) 0.001(2) 0.000(2) 0.0076(18)
O18 0.074(3) 0.074(3) 0.068(3) 0.021(2) -0.015(2) 0.002(2)
N1 0.041(3) 0.092(5) 0.133(6) -0.012(4) -0.023(3) 0.001(3)
N3 0.073(4) 0.101(5) 0.066(3) 0.001(3) -0.021(3) 0.024(3)
N4 0.069(4) 0.056(3) 0.086(4) -0.012(3) -0.020(3) -0.004(3)
C111 0.075(9) 0.117(11) 0.071(9) -0.001(8) -0.023(8) 0.019(8)
C112 0.090(12) 0.127(14) 0.20(2) 0.017(13) -0.026(13) 0.006(11)
C113 0.112(17) 0.20(3) 0.43(5) 0.15(3) -0.05(3) -0.04(2)
C114 0.139(19) 0.129(17) 0.18(2) 0.010(15) -0.022(15) -0.003(15)
C121 0.067(7) 0.084(7) 0.062(6) 0.003(5) -0.017(5) 0.009(6)
C122 0.060(6) 0.071(6) 0.067(5) 0.002(4) -0.011(4) 0.006(5)
C123 0.071(7) 0.074(6) 0.061(6) 0.000(5) -0.007(5) -0.005(5)
C124 0.073(7) 0.073(7) 0.082(8) -0.010(6) -0.015(6) 0.014(5)
C131 0.062(5) 0.149(9) 0.071(5) 0.005(5) -0.007(4) 0.029(5)
C132 0.075(6) 0.153(10) 0.122(8) -0.004(8) 0.005(5) 0.000(6)
C133 0.095(8) 0.207(15) 0.140(10) 0.002(10) 0.024(7) -0.022(9)
C134 0.132(13) 0.24(2) 0.235(19) 0.013(17) 0.033(12) -0.026(13)
C141 0.033(8) 0.090(12) 0.095(15) -0.009(10) 0.002(9) -0.007(8)
C142 0.069(12) 0.100(14) 0.083(11) -0.017(10) 0.014(10) -0.009(11)
C143 0.062(11) 0.19(3) 0.099(16) -0.049(16) -0.003(11) 0.001(15)
C144 0.16(3) 0.103(17) 0.18(3) -0.017(18) -0.01(2) 0.040(17)
C211 0.071(5) 0.069(4) 0.097(5) -0.029(4) -0.025(4) 0.011(4)
C212 0.099(7) 0.105(7) 0.094(6) -0.028(5) -0.016(5) 0.005(5)
C213 0.128(9) 0.119(8) 0.100(7) -0.042(6) -0.031(6) 0.016(7)
C214 0.190(15) 0.30(2) 0.083(7) -0.027(10) -0.006(8) -0.023(15)
C221 0.104(6) 0.065(4) 0.076(5) -0.009(4) -0.006(4) -0.018(4)
C222 0.102(6) 0.076(4) 0.088(5) -0.008(4) -0.002(5) 0.002(4)
C223 0.128(8) 0.056(4) 0.122(7) 0.000(4) -0.042(6) 0.001(4)
C224 0.168(11) 0.073(5) 0.148(9) 0.007(6) -0.016(8) -0.004(6)
C231 0.063(4) 0.063(4) 0.107(6) -0.006(4) -0.016(4) -0.008(3)
C232 0.084(6) 0.085(5) 0.098(6) 0.010(5) -0.012(4) -0.018(4)
C233 0.108(7) 0.088(6) 0.124(8) -0.006(6) 0.015(6) -0.030(5)
C234 0.135(10) 0.146(10) 0.114(8) 0.010(8) 0.011(7) -0.020(8)
C241 0.047(9) 0.043(7) 0.085(12) -0.010(8) -0.018(8) -0.007(6)
C242 0.056(9) 0.048(8) 0.142(15) 0.016(10) -0.020(9) -0.002(6)
C243 0.076(11) 0.096(13) 0.102(13) 0.027(10) 0.023(9) 0.031(10)
C244 0.124(15) 0.110(13) 0.133(15) -0.006(11) -0.073(12) 0.020(11)
C115 0.13(3) 0.116(15) 0.10(2) 0.028(14) -0.06(2) 0.001(13)
C116 0.14(3) 0.120(17) 0.11(2) 0.019(14) -0.04(2) -0.006(15)
C117 0.15(3) 0.118(19) 0.14(2) 0.026(15) -0.04(2) -0.001(17)
C118 0.15(3) 0.12(2) 0.16(3) 0.01(2) -0.01(3) -0.01(2)
C125 0.12(3) 0.13(3) 0.083(17) -0.022(15) -0.052(18) 0.07(2)
C126 0.12(3) 0.14(3) 0.107(17) -0.037(14) -0.053(17) 0.06(2)
C127 0.11(3) 0.13(3) 0.099(18) -0.039(16) -0.048(17) 0.06(2)
C128 0.12(3) 0.13(3) 0.12(2) -0.02(2) -0.04(2) 0.05(3)
C145 0.12(2) 0.17(2) 0.086(16) -0.039(14) -0.035(15) 0.066(16)
C146 0.121(16) 0.18(2) 0.090(13) -0.042(13) -0.039(12) 0.069(15)
C147 0.135(18) 0.18(2) 0.097(14) -0.049(14) -0.035(14) 0.072(16)
C148 0.19(2) 0.25(3) 0.091(15) -0.061(16) -0.033(16) 0.11(2)
C245 0.071(16) 0.071(15) 0.13(2) 0.009(17) -0.007(16) -0.018(11)
C246 0.062(10) 0.071(14) 0.16(2) 0.017(15) 0.008(13) -0.007(10)
C247 0.068(12) 0.082(14) 0.20(3) -0.005(19) -0.008(17) -0.008(10)
C248 0.084(16) 0.15(2) 0.26(3) -0.06(2) 0.053(18) -0.026(16)
C1 0.049(8) 0.209(14) 0.150(11) 0.002(10) -0.032(8) 0.004(9)
C2 0.053(7) 0.229(12) 0.138(10) 0.009(10) -0.023(7) -0.011(9)
C3 0.083(9) 0.232(12) 0.168(12) -0.002(11) -0.018(10) 0.006(9)
O19 0.106(8) 0.251(12) 0.158(11) -0.007(11) -0.012(9) 0.011(8)
N2 0.117(13) 0.264(17) 0.170(14) -0.016(13) -0.018(11) 0.009(12)
O20 0.165(16) 0.31(2) 0.187(16) -0.047(15) -0.004(13) 0.041(14)
O21 0.169(15) 0.275(19) 0.211(15) 0.004(16) -0.065(12) 0.022(13)
C1B 0.051(8) 0.201(14) 0.141(10) -0.016(10) -0.049(8) -0.011(8)
C2B 0.073(7) 0.240(13) 0.150(10) 0.004(9) -0.041(8) 0.010(8)
C3B 0.092(9) 0.262(12) 0.146(10) 0.003(11) -0.012(9) 0.008(9)
Cl 0.158(8) 0.302(13) 0.211(12) -0.007(12) -0.020(10) 0.040(9)

loop_
_atom_type_symbol
_atom_type_description
_atom_type_scat_dispersion_real
_atom_type_scat_dispersion_imag
_atom_type_scat_source
C C 0.0033 0.0016 'International Tables Vol C Tables 4.2.6.8 and 6.1.1.4'
H H 0.0000 0.0000 'International Tables Vol C Tables 4.2.6.8 and 6.1.1.4'
N N 0.0061 0.0033 'International Tables Vol C Tables 4.2.6.8 and 6.1.1.4'
O O 0.0106 0.0060 'International Tables Vol C Tables 4.2.6.8 and 6.1.1.4'
Cl Cl 0.1484 0.1585 'International Tables Vol C Tables 4.2.6.8 and 6.1.1.4'
Mo Mo -1.6832 0.6857 'International Tables Vol C Tables 4.2.6.8 and 6.1.1.4'

loop_
_geom_angle_atom_site_label_1
_geom_angle_atom_site_label_2
_geom_angle_atom_site_label_3
_geom_angle
N1 Mo1 O9 102.3(3)
N1 Mo1 O7 101.7(3)
O9 Mo1 O7 88.8(2)
N1 Mo1 O8 101.4(3)
O9 Mo1 O8 156.19(18)
O7 Mo1 O8 88.0(2)
N1 Mo1 O10 102.1(3)
O9 Mo1 O10 87.00(19)
O7 Mo1 O10 156.12(18)
O8 Mo1 O10 86.5(2)
N1 Mo1 O1 179.5(3)
O9 Mo1 O1 78.17(16)
O7 Mo1 O1 78.48(15)
O8 Mo1 O1 78.07(16)
O10 Mo1 O1 77.65(15)
O2 Mo2 O15 103.3(2)
O2 Mo2 O11 104.8(2)
O15 Mo2 O11 87.68(18)
O2 Mo2 O7 103.3(2)
O15 Mo2 O7 153.36(18)
O11 Mo2 O7 86.92(19)
O2 Mo2 O12 102.7(2)
O15 Mo2 O12 86.84(19)
O11 Mo2 O12 152.48(17)
O7 Mo2 O12 86.0(2)
O2 Mo2 O1 178.7(2)
O15 Mo2 O1 77.09(15)
O11 Mo2 O1 76.41(15)
O7 Mo2 O1 76.29(16)
O12 Mo2 O1 76.08(15)
O3 Mo3 O8 103.9(3)
O3 Mo3 O13 103.9(2)
O8 Mo3 O13 88.3(2)
O3 Mo3 O11 103.4(2)
O8 Mo3 O11 87.3(2)
O13 Mo3 O11 152.53(18)
O3 Mo3 O16 103.0(3)
O8 Mo3 O16 153.03(18)
O13 Mo3 O16 86.0(2)
O11 Mo3 O16 85.61(18)
O3 Mo3 O1 179.2(2)
O8 Mo3 O1 76.80(16)
O13 Mo3 O1 76.32(16)
O11 Mo3 O1 76.28(15)
O16 Mo3 O1 76.24(16)
O4 Mo4 O9 103.1(2)
O4 Mo4 O17 104.1(2)
O9 Mo4 O17 152.80(19)
O4 Mo4 O12 103.7(2)
O9 Mo4 O12 87.8(2)
O17 Mo4 O12 86.76(19)
O4 Mo4 O14 103.2(2)
O9 Mo4 O14 86.55(19)
O17 Mo4 O14 86.37(19)
O12 Mo4 O14 153.13(18)
O4 Mo4 O1 179.3(2)
O9 Mo4 O1 76.31(16)
O17 Mo4 O1 76.50(15)
O12 Mo4 O1 76.79(15)
O14 Mo4 O1 76.35(15)
O5 Mo5 O10 104.2(3)
O5 Mo5 O14 104.0(3)
O10 Mo5 O14 89.0(2)
O5 Mo5 O13 103.2(3)
O10 Mo5 O13 87.3(2)
O14 Mo5 O13 152.57(17)
O5 Mo5 O18 102.9(3)
O10 Mo5 O18 152.83(18)
O14 Mo5 O18 86.3(2)
O13 Mo5 O18 84.7(2)
O5 Mo5 O1 178.6(2)
O10 Mo5 O1 76.63(16)
O14 Mo5 O1 77.12(15)
O13 Mo5 O1 75.58(15)
O18 Mo5 O1 76.23(15)
O6 Mo6 O18 103.8(2)
O6 Mo6 O16 104.8(2)
O18 Mo6 O16 88.4(2)
O6 Mo6 O17 102.9(2)
O18 Mo6 O17 87.3(2)
O16 Mo6 O17 152.24(18)
O6 Mo6 O15 103.0(2)
O18 Mo6 O15 153.10(18)
O16 Mo6 O15 86.17(19)
O17 Mo6 O15 85.29(19)
O6 Mo6 O1 178.3(2)
O18 Mo6 O1 77.05(16)
O16 Mo6 O1 76.60(16)
O17 Mo6 O1 75.71(15)
O15 Mo6 O1 76.06(14)
Mo1 O1 Mo4 90.41(13)
Mo1 O1 Mo5 90.68(12)
Mo4 O1 Mo5 89.77(12)
Mo1 O1 Mo3 90.52(13)
Mo4 O1 Mo3 179.01(18)
Mo5 O1 Mo3 90.55(12)
Mo1 O1 Mo2 90.57(12)
Mo4 O1 Mo2 89.91(12)
Mo5 O1 Mo2 178.71(18)
Mo3 O1 Mo2 89.75(12)
Mo1 O1 Mo6 179.9(2)
Mo4 O1 Mo6 89.62(12)
Mo5 O1 Mo6 89.40(12)
Mo3 O1 Mo6 89.44(12)
Mo2 O1 Mo6 89.35(12)
Mo2 O7 Mo1 114.7(2)
Mo3 O8 Mo1 114.6(2)
Mo4 O9 Mo1 115.1(2)
Mo5 O10 Mo1 115.0(2)
Mo2 O11 Mo3 117.5(2)
Mo4 O12 Mo2 117.2(2)
Mo3 O13 Mo5 117.5(2)
Mo5 O14 Mo4 116.8(2)
Mo2 O15 Mo6 117.49(19)
Mo6 O16 Mo3 117.7(2)
Mo4 O17 Mo6 118.2(2)
Mo6 O18 Mo5 117.3(2)
C1B N1 Mo1 172.4(10)
C1 N1 Mo1 173.3(11)
C131 N3 C121 107.5(7)
C131 N3 C141 110.8(9)
C121 N3 C141 108.0(13)
C131 N3 C111 111.1(8)
C121 N3 C111 110.0(11)
C141 N3 C111 109.4(14)
C115 N3 C145 119(3)
C115 N3 C125 113(3)
C145 N3 C125 99(2)
C231 N4 C241 114.2(14)
C231 N4 C211 105.9(5)
C241 N4 C211 109.4(13)
C231 N4 C221 106.6(5)
C241 N4 C221 110.5(9)
C211 N4 C221 110.0(5)
C112 C111 N3 120.1(12)
C112 C111 H11D 107.3
N3 C111 H11D 107.3
C112 C111 H11E 107.3
N3 C111 H11E 107.3
H11D C111 H11E 106.9
C113 C112 C111 117.4(19)
C113 C112 H11A 107.9
C111 C112 H11A 107.9
C113 C112 H11B 107.9
C111 C112 H11B 107.9
H11A C112 H11B 107.2
C112 C113 C114 121(2)
C112 C113 H11C 107.2
C114 C113 H11C 107.2
C112 C113 H11F 107.2
C114 C113 H11F 107.2
H11C C113 H11F 106.8
C113 C114 H11G 109.5
C113 C114 H11H 109.5
H11G C114 H11H 109.5
C113 C114 H11I 109.5
H11G C114 H11I 109.5
H11H C114 H11I 109.5
C122 C121 N3 116.3(9)
C122 C121 H12D 108.2
N3 C121 H12D 108.2
C122 C121 H12E 108.2
N3 C121 H12E 108.2
H12D C121 H12E 107.4
C121 C122 C123 110.9(8)
C121 C122 H12F 109.5
C123 C122 H12F 109.5
C121 C122 H12G 109.5
C123 C122 H12G 109.5
H12F C122 H12G 108.0
C124 C123 C122 114.6(9)
C124 C123 H12H 108.6
C122 C123 H12H 108.6
C124 C123 H12I 108.6
C122 C123 H12I 108.6
H12H C123 H12I 107.6
C123 C124 H12A 109.5
C123 C124 H12B 109.5
H12A C124 H12B 109.5
C123 C124 H12C 109.5
H12A C124 H12C 109.5
H12B C124 H12C 109.5
C132 C131 N3 116.9(7)
C132 C131 H13D 108.1
N3 C131 H13D 108.1
C132 C131 H13E 108.1
N3 C131 H13E 108.1
H13D C131 H13E 107.3
C131 C132 C133 107.3(9)
C131 C132 H13F 110.2
C133 C132 H13F 110.2
C131 C132 H13G 110.2
C133 C132 H13G 110.2
H13F C132 H13G 108.5
C134 C133 C132 111.1(12)
C134 C133 H13H 109.4
C132 C133 H13H 109.4
C134 C133 H13I 109.4
C132 C133 H13I 109.4
H13H C133 H13I 108.0
C133 C134 H13A 109.5
C133 C134 H13B 109.5
H13A C134 H13B 109.5
C133 C134 H13C 109.5
H13A C134 H13C 109.5
H13B C134 H13C 109.5
C142 C141 N3 111.1(18)
C142 C141 H14D 109.4
N3 C141 H14D 109.4
C142 C141 H14E 109.4
N3 C141 H14E 109.4
H14D C141 H14E 108.0
C141 C142 C143 111.3(19)
C141 C142 H14F 109.4
C143 C142 H14F 109.4
C141 C142 H14G 109.4
C143 C142 H14G 109.4
H14F C142 H14G 108.0
C144 C143 C142 108.4(17)
C144 C143 H14H 110.0
C142 C143 H14H 110.0
C144 C143 H14I 110.0
C142 C143 H14I 110.0
H14H C143 H14I 108.4
C143 C144 H14A 109.5
C143 C144 H14B 109.5
H14A C144 H14B 109.5
C143 C144 H14C 109.5
H14A C144 H14C 109.5
H14B C144 H14C 109.5
C212 C211 N4 118.6(6)
C212 C211 H21D 107.7
N4 C211 H21D 107.7
C212 C211 H21E 107.7
N4 C211 H21E 107.7
H21D C211 H21E 107.1
C211 C212 C213 108.1(8)
C211 C212 H21F 110.1
C213 C212 H21F 110.1
C211 C212 H21G 110.1
C213 C212 H21G 110.1
H21F C212 H21G 108.4
C214 C213 C212 108.4(9)
C214 C213 H21H 110.0
C212 C213 H21H 110.0
C214 C213 H21I 110.0
C212 C213 H21I 110.0
H21H C213 H21I 108.4
C213 C214 H21A 109.5
C213 C214 H21B 109.5
H21A C214 H21B 109.5
C213 C214 H21C 109.5
H21A C214 H21C 109.5
H21B C214 H21C 109.5
C222 C221 N4 118.5(7)
C222 C221 H22D 107.7
N4 C221 H22D 107.7
C222 C221 H22E 107.7
N4 C221 H22E 107.7
H22D C221 H22E 107.1
C221 C222 C223 108.0(7)
C221 C222 H22F 110.1
C223 C222 H22F 110.1
C221 C222 H22G 110.1
C223 C222 H22G 110.1
H22F C222 H22G 108.4
C224 C223 C222 111.1(9)
C224 C223 H22H 109.4
C222 C223 H22H 109.4
C224 C223 H22I 109.4
C222 C223 H22I 109.4
H22H C223 H22I 108.0
C223 C224 H22A 109.5
C223 C224 H22B 109.5
H22A C224 H22B 109.5
C223 C224 H22C 109.5
H22A C224 H22C 109.5
H22B C224 H22C 109.5
C232 C231 N4 117.0(6)
C232 C231 H23D 108.0
N4 C231 H23D 108.0
C232 C231 H23E 108.0
N4 C231 H23E 108.0
H23D C231 H23E 107.3
C231 C232 C233 110.9(7)
C231 C232 H23F 109.5
C233 C232 H23F 109.5
C231 C232 H23G 109.5
C233 C232 H23G 109.5
H23F C232 H23G 108.0
C234 C233 C232 113.6(8)
C234 C233 H23H 108.9
C232 C233 H23H 108.9
C234 C233 H23I 108.9
C232 C233 H23I 108.9
H23H C233 H23I 107.7
C233 C234 H23A 109.5
C233 C234 H23B 109.5
H23A C234 H23B 109.5
C233 C234 H23C 109.5
H23A C234 H23C 109.5
H23B C234 H23C 109.5
N4 C241 C242 113.6(14)
N4 C241 H24D 108.8
C242 C241 H24D 108.8
N4 C241 H24E 108.8
C242 C241 H24E 108.8
H24D C241 H24E 107.7
C241 C242 C243 110.6(14)
C241 C242 H24F 109.5
C243 C242 H24F 109.5
C241 C242 H24G 109.5
C243 C242 H24G 109.5
H24F C242 H24G 108.1
C244 C243 C242 109.9(15)
C244 C243 H24H 109.7
C242 C243 H24H 109.7
C244 C243 H24I 109.7
C242 C243 H24I 109.7
H24H C243 H24I 108.2
C243 C244 H24A 109.5
C243 C244 H24B 109.5
H24A C244 H24B 109.5
C243 C244 H24C 109.5
H24A C244 H24C 109.5
H24B C244 H24C 109.5
C116 C115 N3 108(2)
C116 C115 H11J 110.1
N3 C115 H11J 110.1
C116 C115 H11K 110.1
N3 C115 H11K 110.1
H11J C115 H11K 108.4
C115 C116 C117 105.4(18)
C115 C116 H11L 110.7
C117 C116 H11L 110.7
C115 C116 H11M 110.7
C117 C116 H11M 110.7
H11L C116 H11M 108.8
C118 C117 C116 108(2)
C118 C117 H11N 110.0
C116 C117 H11N 110.0
C118 C117 H11O 110.0
C116 C117 H11O 110.0
H11N C117 H11O 108.4
C117 C118 H11P 109.5
C117 C118 H11Q 109.5
H11P C118 H11Q 109.5
C117 C118 H11R 109.5
H11P C118 H11R 109.5
H11Q C118 H11R 109.5
C126 C125 N3 117(3)
C126 C125 H12J 107.9
N3 C125 H12J 107.9
C126 C125 H12K 107.9
N3 C125 H12K 107.9
H12J C125 H12K 107.2
C125 C126 C127 110(2)
C125 C126 H12L 109.6
C127 C126 H12L 109.6
C125 C126 H12M 109.6
C127 C126 H12M 109.6
H12L C126 H12M 108.1
C128 C127 C126 111(3)
C128 C127 H12N 109.5
C126 C127 H12N 109.5
C128 C127 H12O 109.5
C126 C127 H12O 109.5
H12N C127 H12O 108.1
C127 C128 H12P 109.5
C127 C128 H12Q 109.5
H12P C128 H12Q 109.5
C127 C128 H12R 109.5
H12P C128 H12R 109.5
H12Q C128 H12R 109.5
C146 C145 N3 121(2)
C146 C145 H14J 107.0
N3 C145 H14J 107.0
C146 C145 H14K 107.0
N3 C145 H14K 107.0
H14J C145 H14K 106.8
C145 C146 C147 108.7(17)
C145 C146 H14L 109.9
C147 C146 H14L 109.9
C145 C146 H14M 109.9
C147 C146 H14M 109.9
H14L C146 H14M 108.3
C148 C147 C146 109.4(19)
C148 C147 H14N 109.8
C146 C147 H14N 109.8
C148 C147 H14O 109.8
C146 C147 H14O 109.8
H14N C147 H14O 108.2
C147 C148 H14P 109.5
C147 C148 H14Q 109.5
H14P C148 H14Q 109.5
C147 C148 H14R 109.5
H14P C148 H14R 109.5
H14Q C148 H14R 109.5
C246 C245 N4 118(2)
C246 C245 H24J 107.9
N4 C245 H24J 107.9
C246 C245 H24K 107.9
N4 C245 H24K 107.9
H24J C245 H24K 107.2
C245 C246 C247 109.7(19)
C245 C246 H24L 109.7
C247 C246 H24L 109.7
C245 C246 H24M 109.7
C247 C246 H24M 109.7
H24L C246 H24M 108.2
C248 C247 C246 109(2)
C248 C247 H24N 109.8
C246 C247 H24N 109.8
C248 C247 H24O 109.8
C246 C247 H24O 109.8
H24N C247 H24O 108.2
C247 C248 H24P 109.5
C247 C248 H24Q 109.5
H24P C248 H24Q 109.5
C247 C248 H24R 109.5
H24P C248 H24R 109.5
H24Q C248 H24R 109.5
N1 C1 C2 105.9(13)
N1 C1 H1A 110.5
C2 C1 H1A 110.5
N1 C1 H1B 110.5
C2 C1 H1B 110.5
H1A C1 H1B 108.7
C1 C2 C3 106.7(8)
C1 C2 H2A 110.4
C3 C2 H2A 110.4
C1 C2 H2B 110.4
C3 C2 H2B 110.4
H2A C2 H2B 108.6
O19 C3 C2 117(2)
O19 C3 H3A 108.0
C2 C3 H3A 108.0
O19 C3 H3B 108.0
C2 C3 H3B 108.0
H3A C3 H3B 107.2
C3 O19 N2 113(2)
O20 N2 O21 129(3)
O20 N2 O19 119(2)
O21 N2 O19 110(2)
N1 C1B C2B 118.6(16)
N1 C1B H1B1 107.7
C2B C1B H1B1 107.7
N1 C1B H1B2 107.7
C2B C1B H1B2 107.7
H1B1 C1B H1B2 107.1
C3B C2B C1B 107.5(8)
C3B C2B H2B1 110.2
C1B C2B H2B1 110.2
C3B C2B H2B2 110.2
C1B C2B H2B2 110.2
H2B1 C2B H2B2 108.5
C2B C3B Cl 99.4(14)
C2B C3B H3B1 111.9
Cl C3B H3B1 111.9
C2B C3B H3B2 111.9
Cl C3B H3B2 111.9
H3B1 C3B H3B2 109.6

loop_
_geom_bond_atom_site_label_1
_geom_bond_atom_site_label_2
_geom_bond_distance
Mo1 N1 1.709(6)
Mo1 O9 1.929(4)
Mo1 O7 1.931(5)
Mo1 O8 1.953(5)
Mo1 O10 1.957(5)
Mo1 O1 2.229(4)
Mo2 O2 1.679(4)
Mo2 O15 1.902(4)
Mo2 O11 1.915(4)
Mo2 O7 1.917(4)
Mo2 O12 1.943(4)
Mo2 O1 2.328(3)
Mo3 O3 1.675(5)
Mo3 O8 1.893(5)
Mo3 O13 1.911(5)
Mo3 O11 1.925(4)
Mo3 O16 1.941(5)
Mo3 O1 2.326(4)
Mo4 O4 1.679(5)
Mo4 O9 1.902(4)
Mo4 O17 1.907(4)
Mo4 O12 1.908(4)
Mo4 O14 1.948(4)
Mo4 O1 2.324(4)
Mo5 O5 1.667(5)
Mo5 O10 1.885(5)
Mo5 O14 1.905(4)
Mo5 O13 1.954(5)
Mo5 O18 1.956(5)
Mo5 O1 2.325(3)
Mo6 O6 1.683(4)
Mo6 O18 1.888(5)
Mo6 O16 1.898(5)
Mo6 O17 1.926(4)
Mo6 O15 1.939(4)
Mo6 O1 2.343(4)
N1 C1B 1.480(11)
N1 C1 1.481(11)
N3 C131 1.520(9)
N3 C121 1.523(10)
N3 C115 1.523(15)
N3 C141 1.527(12)
N3 C111 1.528(11)
N3 C145 1.533(13)
N3 C125 1.539(15)
N4 C231 1.510(8)
N4 C241 1.519(11)
N4 C211 1.524(7)
N4 C245 1.525(14)
N4 C221 1.546(8)
C111 C112 1.51(2)
C111 H11D 0.9700
C111 H11E 0.9700
C112 C113 1.45(3)
C112 H11A 0.9700
C112 H11B 0.9700
C113 C114 1.521(10)
C113 H11C 0.9700
C113 H11F 0.9700
C114 H11G 0.9600
C114 H11H 0.9600
C114 H11I 0.9600
C121 C122 1.490(14)
C121 H12D 0.9700
C121 H12E 0.9700
C122 C123 1.524(13)
C122 H12F 0.9700
C122 H12G 0.9700
C123 C124 1.511(8)
C123 H12H 0.9700
C123 H12I 0.9700
C124 H12A 0.9600
C124 H12B 0.9600
C124 H12C 0.9600
C131 C132 1.481(13)
C131 H13D 0.9700
C131 H13E 0.9700
C132 C133 1.527(13)
C132 H13F 0.9700
C132 H13G 0.9700
C133 C134 1.521(9)
C133 H13H 0.9700
C133 H13I 0.9700
C134 H13A 0.9600
C134 H13B 0.9600
C134 H13C 0.9600
C141 C142 1.50(3)
C141 H14D 0.9700
C141 H14E 0.9700
C142 C143 1.54(3)
C142 H14F 0.9700
C142 H14G 0.9700
C143 C144 1.537(10)
C143 H14H 0.9700
C143 H14I 0.9700
C144 H14A 0.9600
C144 H14B 0.9600
C144 H14C 0.9600
C211 C212 1.482(12)
C211 H21D 0.9700
C211 H21E 0.9700
C212 C213 1.543(11)
C212 H21F 0.9700
C212 H21G 0.9700
C213 C214 1.507(9)
C213 H21H 0.9700
C213 H21I 0.9700
C214 H21A 0.9600
C214 H21B 0.9600
C214 H21C 0.9600
C221 C222 1.460(11)
C221 H22D 0.9700
C221 H22E 0.9700
C222 C223 1.560(11)
C222 H22F 0.9700
C222 H22G 0.9700
C223 C224 1.495(13)
C223 H22H 0.9700
C223 H22I 0.9700
C224 H22A 0.9600
C224 H22B 0.9600
C224 H22C 0.9600
C231 C232 1.505(10)
C231 H23D 0.9700
C231 H23E 0.9700
C232 C233 1.516(11)
C232 H23F 0.9700
C232 H23G 0.9700
C233 C234 1.492(13)
C233 H23H 0.9700
C233 H23I 0.9700
C234 H23A 0.9600
C234 H23B 0.9600
C234 H23C 0.9600
C241 C242 1.540(19)
C241 H24D 0.9700
C241 H24E 0.9700
C242 C243 1.55(2)
C242 H24F 0.9700
C242 H24G 0.9700
C243 C244 1.525(10)
C243 H24H 0.9700
C243 H24I 0.9700
C244 H24A 0.9600
C244 H24B 0.9600
C244 H24C 0.9600
C115 C116 1.514(9)
C115 H11J 0.9700
C115 H11K 0.9700
C116 C117 1.520(9)
C116 H11L 0.9700
C116 H11M 0.9700
C117 C118 1.503(9)
C117 H11N 0.9700
C117 H11O 0.9700
C118 H11P 0.9600
C118 H11Q 0.9600
C118 H11R 0.9600
C125 C126 1.517(9)
C125 H12J 0.9700
C125 H12K 0.9700
C126 C127 1.518(9)
C126 H12L 0.9700
C126 H12M 0.9700
C127 C128 1.505(9)
C127 H12N 0.9700
C127 H12O 0.9700
C128 H12P 0.9600
C128 H12Q 0.9600
C128 H12R 0.9600
C145 C146 1.511(18)
C145 H14J 0.9700
C145 H14K 0.9700
C146 C147 1.517(18)
C146 H14L 0.9700
C146 H14M 0.9700
C147 C148 1.509(9)
C147 H14N 0.9700
C147 H14O 0.9700
C148 H14P 0.9600
C148 H14Q 0.9600
C148 H14R 0.9600
C245 C246 1.510(18)
C245 H24J 0.9700
C245 H24K 0.9700
C246 C247 1.514(18)
C246 H24L 0.9700
C246 H24M 0.9700
C247 C248 1.510(9)
C247 H24N 0.9700
C247 H24O 0.9700
C248 H24P 0.9600
C248 H24Q 0.9600
C248 H24R 0.9600
C1 C2 1.519(8)
C1 H1A 0.9700
C1 H1B 0.9700
C2 C3 1.524(8)
C2 H2A 0.9700
C2 H2B 0.9700
C3 O19 1.423(10)
C3 H3A 0.9700
C3 H3B 0.9700
O19 N2 1.449(19)
N2 O20 1.225(15)
N2 O21 1.26(2)
C1B C2B 1.520(8)
C1B H1B1 0.9700
C1B H1B2 0.9700
C2B C3B 1.518(8)
C2B H2B1 0.9700
C2B H2B2 0.9700
C3B Cl 1.785(10)
C3B H3B1 0.9700
C3B H3B2 0.9700
